data_7130663
loop_
_publ_author_name
'Fujita, Masaki'
'Haketa, Yohei'
'Tanaka, Hiroki'
'Yasuda, Nobuhiro'
'Maeda, Hiromitsu'

_publ_section_title
;
 Ion-pairing assemblies of heteroporphyrin-based \p-electronic cation with
 various counteranions.
;
_journal_issue 71
_journal_name_full 'Chemical communications (Cambridge, England)'
_journal_page_first 9870
_journal_page_last 9873
_journal_paper_doi 10.1039/d2cc02345h
_journal_volume 58
_journal_year 2022
_chemical_formula_moiety 'C44 H28 Cl N3 Ni S, C11 H9 B F2 N2 O2, 1.258(C H2 Cl2)'
_chemical_formula_sum 'C56.28 H39.56 B Cl3.56 F2 N5 Ni O2 S'
_chemical_formula_weight 1083.45
_space_group_crystal_system triclinic
_space_group_IT_number 2
_space_group_name_Hall '-P 1'
_space_group_name_H-M_alt 'P -1'
_atom_sites_solution_hydrogens geom
_audit_creation_method SHELXL-2014/7
_audit_update_record
;
2022-04-19 deposited with the CCDC.	2022-08-04 downloaded from the CCDC.
;
_cell_angle_alpha 113.935(9)
_cell_angle_beta 91.484(8)
_cell_angle_gamma 92.340(8)
_cell_formula_units_Z 2
_cell_length_a 13.066(3)
_cell_length_b 13.295(3)
_cell_length_c 15.987(4)
_cell_measurement_reflns_used 9797
_cell_measurement_temperature 90(2)
_cell_measurement_theta_max 34.06
_cell_measurement_theta_min 2.28
_cell_volume 2533.5(10)
_computing_cell_refinement 'APEX3 v2019.11 (Bruker AXS Inc., 2019)'
_computing_data_collection 'Bruker Instrument Service V6.2.14 (Bruker AXS Inc., 2020)'
_computing_data_reduction 'SAINT V8.40B (Bruker AXS Inc., 2013)'
_computing_structure_refinement 'SHELXL-2014 (Sheldrick, 2014)'
_computing_structure_solution 'SHELXT (Sheldrick, 2013)'
_diffrn_ambient_temperature 90(2)
_diffrn_detector_area_resol_mean 7.391
_diffrn_measured_fraction_theta_full 0.958
_diffrn_measured_fraction_theta_max 0.757
_diffrn_measurement_device_type 'Bruker D8 goniometer'
_diffrn_measurement_method 'omega scans'
_diffrn_radiation_monochromator 'Incoatec Helios multilayered confocal mirror'
_diffrn_radiation_type MoK\a
_diffrn_radiation_wavelength 0.71073
_diffrn_reflns_av_R_equivalents 0.0767
_diffrn_reflns_av_unetI/netI 0.1089
_diffrn_reflns_Laue_measured_fraction_full 0.958
_diffrn_reflns_Laue_measured_fraction_max 0.757
_diffrn_reflns_limit_h_max 21
_diffrn_reflns_limit_h_min -19
_diffrn_reflns_limit_k_max 20
_diffrn_reflns_limit_k_min -21
_diffrn_reflns_limit_l_max 23
_diffrn_reflns_limit_l_min -22
_diffrn_reflns_number 37396
_diffrn_reflns_point_group_measured_fraction_full 0.958
_diffrn_reflns_point_group_measured_fraction_max 0.757
_diffrn_reflns_theta_full 25.242
_diffrn_reflns_theta_max 35.557
_diffrn_reflns_theta_min 2.228
_diffrn_source 'sealed tube'
_exptl_absorpt_coefficient_mu 0.668
_exptl_absorpt_correction_T_max 0.936
_exptl_absorpt_correction_T_min 0.798
_exptl_absorpt_correction_type multi-scan
_exptl_absorpt_process_details
;
SADABS Sheldrick 1996
;
_exptl_crystal_colour brown
_exptl_crystal_density_diffrn 1.420
_exptl_crystal_description plate
_exptl_crystal_F_000 1111
_exptl_crystal_size_max 0.30
_exptl_crystal_size_mid 0.30
_exptl_crystal_size_min 0.10
_refine_diff_density_max 2.099
_refine_diff_density_min -0.971
_refine_diff_density_rms 0.165
_refine_ls_extinction_method none
_refine_ls_goodness_of_fit_ref 1.016
_refine_ls_hydrogen_treatment constr
_refine_ls_matrix_type full
_refine_ls_number_parameters 677
_refine_ls_number_reflns 17602
_refine_ls_number_restraints 0
_refine_ls_restrained_S_all 1.016
_refine_ls_R_factor_all 0.1187
_refine_ls_R_factor_gt 0.0963
_refine_ls_shift/su_max 0.001
_refine_ls_shift/su_mean 0.000
_refine_ls_structure_factor_coef Fsqd
_refine_ls_weighting_details 'w=1/[\s^2^(Fo^2^)+(0.1718P)^2^+2.6748P] where P=(Fo^2^+2Fc^2^)/3'
_refine_ls_weighting_scheme calc
_refine_ls_wR_factor_gt 0.2626
_refine_ls_wR_factor_ref 0.2881
_reflns_Friedel_coverage 0.000
_reflns_number_gt 12995
_reflns_number_total 17602
_reflns_threshold_expression 'I > 2\s(I)'
_cod_data_source_file d2cc02345h2.cif
_cod_data_source_block shelxl
_cod_database_code 7130663
_shelx_shelxl_version_number 2014/7
_shelx_space_group_comment
;
The symmetry employed for this shelxl refinement is uniquely defined
by the following loop, which should always be used as a source of
symmetry information in preference to the above space-group names.
They are only intended as comments.
;
_shelx_estimated_absorpt_t_min 0.825
_shelx_estimated_absorpt_t_max 0.936

loop_
_space_group_symop_operation_xyz
'x, y, z'
'-x, -y, -z'

loop_
_atom_site_label
_atom_site_type_symbol
_atom_site_fract_x
_atom_site_fract_y
_atom_site_fract_z
_atom_site_U_iso_or_equiv
_atom_site_adp_type
_atom_site_occupancy
_atom_site_site_symmetry_order
_atom_site_calc_flag
_atom_site_refinement_flags_posn
_atom_site_refinement_flags_adp
_atom_site_refinement_flags_occupancy
_atom_site_disorder_assembly
_atom_site_disorder_group
C1 C 0.3262(2) 0.2389(2) 0.9022(2) 0.0220(5) Uani 1 1 d . . . . .
C2 C 0.3163(3) 0.1318(3) 0.8330(2) 0.0296(6) Uani 1 1 d . . . . .
H2 H 0.3521 0.1141 0.7782 0.035 Uiso 1 1 calc R U . . .
C3 C 0.2537(3) 0.0514(3) 0.8447(3) 0.0378(8) Uani 1 1 d . . . . .
H3 H 0.2443 -0.0202 0.7967 0.045 Uiso 1 1 calc R U . . .
C4 C 0.2057(3) 0.0754(3) 0.9253(3) 0.0380(9) Uani 1 1 d . . . . .
H4 H 0.1662 0.0192 0.9342 0.046 Uiso 1 1 calc R U . . .
C5 C 0.2145(3) 0.1818(3) 0.9944(3) 0.0350(8) Uani 1 1 d . . . . .
H5 H 0.1801 0.1984 1.0497 0.042 Uiso 1 1 calc R U . . .
C6 C 0.2738(2) 0.2633(3) 0.9819(2) 0.0265(6) Uani 1 1 d . . . . .
H6 H 0.2785 0.3362 1.0282 0.032 Uiso 1 1 calc R U . . .
C7 C 0.3895(2) 0.3280(2) 0.8910(2) 0.0249(6) Uani 1 1 d . . . . .
C8 C 0.3373(2) 0.4169(2) 0.8891(2) 0.0258(6) Uani 1 1 d . . . . .
C9 C 0.2331(2) 0.4227(3) 0.8689(2) 0.0249(5) Uani 1 1 d . . . . .
H9 H 0.1815 0.3689 0.8663 0.030 Uiso 1 1 calc R U . . .
C10 C 0.2134(2) 0.5146(2) 0.8532(2) 0.0246(5) Uani 1 1 d . . . . .
H10 H 0.1467 0.5306 0.8387 0.029 Uiso 1 1 calc R U . . .
C11 C 0.3018(2) 0.5829(2) 0.8607(2) 0.0237(5) Uani 1 1 d . . . . .
C12 C 0.3153(2) 0.6693(2) 0.8320(2) 0.0255(6) Uani 1 1 d . . . . .
C13 C 0.2199(2) 0.7210(3) 0.8213(3) 0.0294(6) Uani 1 1 d . . . . .
C14 C 0.1913(3) 0.7279(3) 0.7386(3) 0.0345(7) Uani 1 1 d . . . . .
H14 H 0.2334 0.6995 0.6875 0.041 Uiso 1 1 calc R U . . .
C15 C 0.1009(3) 0.7766(3) 0.7319(3) 0.0413(9) Uani 1 1 d . . . . .
H15 H 0.0821 0.7820 0.6761 0.050 Uiso 1 1 calc R U . . .
C16 C 0.0385(3) 0.8168(3) 0.8045(4) 0.0430(10) Uani 1 1 d . . . . .
H16 H -0.0231 0.8496 0.7988 0.052 Uiso 1 1 calc R U . . .
C17 C 0.0650(3) 0.8095(3) 0.8863(3) 0.0393(9) Uani 1 1 d . . . . .
H17 H 0.0215 0.8370 0.9365 0.047 Uiso 1 1 calc R U . . .
C18 C 0.1552(3) 0.7620(3) 0.8949(3) 0.0331(7) Uani 1 1 d . . . . .
H18 H 0.1733 0.7573 0.9511 0.040 Uiso 1 1 calc R U . . .
C19 C 0.4101(2) 0.7032(3) 0.8105(3) 0.0314(7) Uani 1 1 d . . . . .
C20 C 0.4224(3) 0.7918(3) 0.7802(3) 0.0356(8) Uani 1 1 d . . . . .
H20 H 0.3703 0.8373 0.7755 0.043 Uiso 1 1 calc R U . . .
C21 C 0.5222(3) 0.7979(3) 0.7596(3) 0.0372(8) Uani 1 1 d . . . . .
H21 H 0.5527 0.8486 0.7382 0.045 Uiso 1 1 calc R U . . .
C22 C 0.5728(2) 0.7137(3) 0.7763(3) 0.0305(7) Uani 1 1 d . . . . .
C23 C 0.6767(2) 0.6938(3) 0.7616(2) 0.0264(6) Uani 1 1 d . . . . .
C24 C 0.7392(2) 0.7702(3) 0.7333(3) 0.0287(6) Uani 1 1 d . . . . .
C25 C 0.7526(3) 0.8829(3) 0.7903(3) 0.0354(8) Uani 1 1 d . . . . .
H25 H 0.7211 0.9112 0.8476 0.042 Uiso 1 1 calc R U . . .
C26 C 0.8111(3) 0.9539(3) 0.7640(4) 0.0452(11) Uani 1 1 d . . . . .
H26 H 0.8191 1.0301 0.8030 0.054 Uiso 1 1 calc R U . . .
C27 C 0.8575(3) 0.9135(4) 0.6814(4) 0.0491(12) Uani 1 1 d . . . . .
H27 H 0.8966 0.9622 0.6630 0.059 Uiso 1 1 calc R U . . .
C28 C 0.8473(4) 0.8005(4) 0.6242(3) 0.0497(12) Uani 1 1 d . . . . .
H28 H 0.8811 0.7722 0.5680 0.060 Uiso 1 1 calc R U . . .
C29 C 0.7871(3) 0.7302(4) 0.6506(3) 0.0410(9) Uani 1 1 d . . . . .
H29 H 0.7788 0.6540 0.6114 0.049 Uiso 1 1 calc R U . . .
C30 C 0.7278(2) 0.6093(2) 0.7731(2) 0.0230(5) Uani 1 1 d . . . . .
C31 C 0.8371(2) 0.5967(3) 0.7682(2) 0.0277(6) Uani 1 1 d . . . . .
H31 H 0.8860 0.6412 0.7536 0.033 Uiso 1 1 calc R U . . .
C32 C 0.8567(2) 0.5101(3) 0.7883(2) 0.0267(6) Uani 1 1 d . . . . .
H32 H 0.9220 0.4823 0.7907 0.032 Uiso 1 1 calc R U . . .
C33 C 0.7604(2) 0.4675(2) 0.8055(2) 0.0223(5) Uani 1 1 d . . . . .
C34 C 0.7493(2) 0.3792(2) 0.8317(2) 0.0211(5) Uani 1 1 d . . . . .
C35 C 0.8440(2) 0.3226(2) 0.8367(2) 0.0231(5) Uani 1 1 d . . . . .
C36 C 0.8970(3) 0.3497(4) 0.9209(3) 0.0380(8) Uani 1 1 d . . . . .
H36 H 0.8723 0.4037 0.9753 0.046 Uiso 1 1 calc R U . . .
C37 C 0.9857(3) 0.2973(4) 0.9248(3) 0.0459(10) Uani 1 1 d . . . . .
H37 H 1.0219 0.3160 0.9819 0.055 Uiso 1 1 calc R U . . .
C38 C 1.0216(2) 0.2181(3) 0.8458(3) 0.0358(8) Uani 1 1 d . . . . .
H38 H 1.0818 0.1818 0.8490 0.043 Uiso 1 1 calc R U . . .
C39 C 0.9703(3) 0.1918(3) 0.7625(3) 0.0330(7) Uani 1 1 d . . . . .
H39 H 0.9956 0.1379 0.7084 0.040 Uiso 1 1 calc R U . . .
C40 C 0.8814(2) 0.2440(3) 0.7575(2) 0.0289(6) Uani 1 1 d . . . . .
H40 H 0.8464 0.2259 0.7000 0.035 Uiso 1 1 calc R U . . .
C41 C 0.6571(2) 0.3400(2) 0.8540(2) 0.0227(5) Uani 1 1 d . . . . .
C42 C 0.6487(2) 0.2449(3) 0.8765(2) 0.0278(6) Uani 1 1 d . . . . .
H42 H 0.7031 0.2016 0.8807 0.033 Uiso 1 1 calc R U . . .
C43 C 0.5491(2) 0.2297(3) 0.8904(3) 0.0290(6) Uani 1 1 d . . . . .
H43 H 0.5198 0.1724 0.9048 0.035 Uiso 1 1 calc R U . . .
C44 C 0.4951(2) 0.3169(3) 0.8794(2) 0.0250(6) Uani 1 1 d . . . . .
N1 N 0.5033(2) 0.6539(3) 0.8038(3) 0.0229(6) Uani 0.883(4) 1 d . . P A 1
N2 N 0.68267(18) 0.5287(2) 0.79551(18) 0.0218(4) Uani 1 1 d . . . . .
N3 N 0.56362(19) 0.3838(2) 0.85706(19) 0.0235(5) Uani 1 1 d . . . . .
S1 S 0.40380(6) 0.53962(6) 0.90604(6) 0.0203(2) Uani 0.883(4) 1 d . . P A 1
Ni1 Ni 0.53697(3) 0.50582(3) 0.81146(3) 0.02051(11) Uani 1 1 d . . . . .
C45 C 0.4031(3) -0.1015(4) 0.3602(3) 0.0449(10) Uani 1 1 d . . . . .
H45 H 0.3400 -0.1442 0.3460 0.054 Uiso 1 1 calc R U . . .
C46 C 0.4133(3) 0.0083(4) 0.3777(3) 0.0443(9) Uani 1 1 d . . . . .
H46 H 0.3598 0.0547 0.3778 0.053 Uiso 1 1 calc R U . . .
C47 C 0.5193(3) 0.0391(4) 0.3956(3) 0.0377(8) Uani 1 1 d . . . . .
H47 H 0.5508 0.1102 0.4097 0.045 Uiso 1 1 calc R U . . .
C48 C 0.5681(3) -0.0541(3) 0.3885(2) 0.0318(7) Uani 1 1 d . . . . .
C49 C 0.6755(3) -0.0654(3) 0.4020(2) 0.0303(6) Uani 1 1 d . . . . .
C50 C 0.7168(3) -0.1624(3) 0.3944(3) 0.0324(7) Uani 1 1 d . . . . .
H50 H 0.6734 -0.2265 0.3813 0.039 Uiso 1 1 calc R U . . .
C51 C 0.8213(3) -0.1658(3) 0.4060(2) 0.0296(6) Uani 1 1 d . . . . .
C52 C 0.8708(3) -0.2644(3) 0.3970(2) 0.0307(6) Uani 1 1 d . . . . .
C53 C 0.8303(3) -0.3704(3) 0.3762(3) 0.0387(8) Uani 1 1 d . . . . .
H53 H 0.7607 -0.3965 0.3600 0.046 Uiso 1 1 calc R U . . .
C54 C 0.9125(4) -0.4318(4) 0.3840(3) 0.0471(10) Uani 1 1 d . . . . .
H54 H 0.9087 -0.5075 0.3735 0.057 Uiso 1 1 calc R U . . .
C55 C 1.0003(3) -0.3616(3) 0.4098(3) 0.0430(9) Uani 1 1 d . . . . .
H55 H 1.0672 -0.3807 0.4203 0.052 Uiso 1 1 calc R U . . .
N4 N 0.4957(2) -0.1400(3) 0.3661(2) 0.0375(7) Uani 1 1 d . . . . .
H4A H 0.5077 -0.2082 0.3571 0.045 Uiso 1 1 calc R U . . .
N5 N 0.9735(2) -0.2615(3) 0.4173(2) 0.0351(6) Uani 1 1 d . . . . .
H5A H 1.0159 -0.2029 0.4328 0.042 Uiso 1 1 calc R U . . .
O1 O 0.7338(2) 0.0243(2) 0.4203(2) 0.0361(5) Uani 1 1 d . . . . .
O2 O 0.88324(19) -0.0790(2) 0.4265(2) 0.0365(6) Uani 1 1 d . . . . .
B1 B 0.8434(3) 0.0309(4) 0.4463(3) 0.0335(8) Uani 1 1 d . . . . .
F1 F 0.8978(2) 0.0784(3) 0.3985(2) 0.0536(7) Uani 1 1 d . . . . .
F2 F 0.85759(18) 0.0942(2) 0.53982(17) 0.0437(6) Uani 1 1 d . . . . .
Cl1 Cl 0.45640(7) 0.39429(8) 0.67481(7) 0.0387(2) Uani 1 1 d . . . . .
Cl2 Cl 0.71040(15) 0.29856(18) 0.50919(18) 0.0764(7) Uani 0.815(5) 1 d . . P . .
Cl3 Cl 0.63435(14) 0.46754(13) 0.45255(12) 0.0585(5) Uani 0.815(5) 1 d . . P . .
C56 C 0.6408(10) 0.4143(6) 0.5351(7) 0.105(4) Uani 0.815(5) 1 d . . P . .
H56 H 0.6711 0.4728 0.5925 0.126 Uiso 0.815(5) 1 calc R U P . .
H56A H 0.5700 0.3963 0.5472 0.126 Uiso 0.815(5) 1 calc R U P . .
C57 C 0.5475(10) -0.0317(10) 1.0069(9) 0.044(3) Uiso 0.443(4) 1 d . . P B -1
H57A H 0.5646 -0.0307 1.0679 0.053 Uiso 0.443(4) 1 calc R U P B -1
H57B H 0.5585 -0.1065 0.9605 0.053 Uiso 0.443(4) 1 calc R U P B -1
Cl4 Cl 0.6298(2) 0.0615(2) 0.98903(18) 0.0465(7) Uani 0.443(4) 1 d . . P B -1
Cl5 Cl 0.4191(2) -0.0057(4) 1.0013(2) 0.0738(13) Uani 0.443(4) 1 d . . P B -1
S2 S 0.5130(6) 0.6756(7) 0.8514(9) 0.031(2) Uani 0.117(4) 1 d . . P A 2
N6 N 0.3769(17) 0.5010(19) 0.8536(18) 0.0229(6) Uani 0.117(4) 1 d . . P A 2

loop_
_atom_site_aniso_label
_atom_site_aniso_U_11
_atom_site_aniso_U_22
_atom_site_aniso_U_33
_atom_site_aniso_U_23
_atom_site_aniso_U_13
_atom_site_aniso_U_12
C1 0.0235(12) 0.0219(11) 0.0242(14) 0.0130(10) 0.0033(10) 0.0021(10)
C2 0.0355(16) 0.0222(12) 0.0315(17) 0.0112(11) 0.0013(12) 0.0043(12)
C3 0.0321(16) 0.0207(13) 0.061(2) 0.0176(14) -0.0110(16) -0.0006(12)
C4 0.0257(14) 0.0369(17) 0.065(3) 0.0370(18) -0.0109(15) -0.0094(13)
C5 0.0257(14) 0.051(2) 0.042(2) 0.0334(17) 0.0015(13) -0.0027(14)
C6 0.0248(13) 0.0296(14) 0.0278(16) 0.0148(12) 0.0031(11) -0.0019(11)
C7 0.0230(12) 0.0242(12) 0.0328(16) 0.0165(11) 0.0053(11) 0.0022(10)
C8 0.0213(12) 0.0235(12) 0.0372(17) 0.0164(12) 0.0089(11) 0.0047(10)
C9 0.0235(12) 0.0251(12) 0.0299(16) 0.0148(11) 0.0056(10) 0.0024(10)
C10 0.0198(12) 0.0245(12) 0.0332(16) 0.0154(11) 0.0037(10) 0.0039(10)
C11 0.0193(11) 0.0254(12) 0.0316(16) 0.0166(11) 0.0031(10) 0.0043(10)
C12 0.0222(12) 0.0217(12) 0.0368(17) 0.0157(11) 0.0030(11) 0.0048(10)
C13 0.0200(12) 0.0238(13) 0.051(2) 0.0218(13) 0.0017(12) 0.0021(10)
C14 0.0272(14) 0.0318(15) 0.053(2) 0.0266(16) -0.0039(14) -0.0021(12)
C15 0.0284(15) 0.0388(18) 0.070(3) 0.0376(19) -0.0113(16) -0.0035(14)
C16 0.0214(14) 0.0300(16) 0.086(3) 0.0337(19) -0.0069(17) -0.0015(12)
C17 0.0214(14) 0.0316(16) 0.068(3) 0.0222(17) 0.0070(15) 0.0054(12)
C18 0.0247(14) 0.0299(15) 0.049(2) 0.0201(14) 0.0030(13) 0.0061(12)
C19 0.0215(13) 0.0282(14) 0.054(2) 0.0268(15) -0.0002(13) 0.0004(11)
C20 0.0252(14) 0.0358(17) 0.060(2) 0.0330(17) 0.0050(14) 0.0049(13)
C21 0.0240(14) 0.0381(17) 0.065(3) 0.0374(18) 0.0014(15) 0.0005(13)
C22 0.0219(13) 0.0320(15) 0.050(2) 0.0292(15) 0.0039(12) 0.0030(11)
C23 0.0224(12) 0.0289(13) 0.0346(17) 0.0198(12) 0.0030(11) -0.0002(11)
C24 0.0215(12) 0.0338(15) 0.0407(19) 0.0259(14) -0.0002(11) -0.0025(11)
C25 0.0234(14) 0.0335(16) 0.059(2) 0.0281(16) 0.0064(14) 0.0043(12)
C26 0.0231(14) 0.0403(19) 0.092(3) 0.046(2) 0.0070(17) 0.0049(14)
C27 0.0319(17) 0.065(3) 0.077(3) 0.059(3) -0.0048(18) -0.0095(18)
C28 0.045(2) 0.073(3) 0.042(2) 0.038(2) -0.0081(17) -0.024(2)
C29 0.0392(19) 0.052(2) 0.035(2) 0.0237(17) -0.0052(15) -0.0215(17)
C30 0.0199(11) 0.0248(12) 0.0275(15) 0.0140(11) 0.0039(10) 0.0004(10)
C31 0.0204(12) 0.0259(13) 0.0394(18) 0.0156(12) 0.0058(11) 0.0003(10)
C32 0.0187(12) 0.0280(13) 0.0354(17) 0.0149(12) 0.0055(11) 0.0017(10)
C33 0.0184(11) 0.0238(12) 0.0266(15) 0.0118(10) 0.0032(9) 0.0028(9)
C34 0.0180(11) 0.0244(12) 0.0235(14) 0.0119(10) 0.0037(9) 0.0051(9)
C35 0.0189(11) 0.0247(12) 0.0305(16) 0.0157(11) 0.0044(10) 0.0049(10)
C36 0.0313(16) 0.059(2) 0.0284(18) 0.0210(16) 0.0052(12) 0.0190(16)
C37 0.0340(18) 0.072(3) 0.042(2) 0.033(2) 0.0008(15) 0.0179(19)
C38 0.0211(13) 0.0420(18) 0.059(2) 0.0342(18) 0.0108(14) 0.0114(13)
C39 0.0234(13) 0.0257(14) 0.048(2) 0.0127(13) 0.0095(13) 0.0042(11)
C40 0.0231(13) 0.0290(14) 0.0305(17) 0.0072(12) 0.0046(11) 0.0058(11)
C41 0.0256(12) 0.0248(12) 0.0216(14) 0.0125(10) 0.0068(10) 0.0071(10)
C42 0.0265(13) 0.0303(14) 0.0360(18) 0.0219(13) 0.0093(11) 0.0109(11)
C43 0.0276(14) 0.0274(13) 0.0413(19) 0.0225(13) 0.0095(12) 0.0076(11)
C44 0.0234(12) 0.0257(12) 0.0334(16) 0.0189(12) 0.0070(11) 0.0066(10)
N1 0.0197(13) 0.0237(13) 0.0303(19) 0.0159(13) 0.0029(13) 0.0024(10)
N2 0.0178(10) 0.0226(10) 0.0290(13) 0.0146(9) 0.0017(8) 0.0012(8)
N3 0.0192(10) 0.0270(11) 0.0323(14) 0.0197(10) 0.0051(9) 0.0040(9)
S1 0.0184(3) 0.0198(4) 0.0261(5) 0.0125(3) 0.0025(3) 0.0030(3)
Ni1 0.01818(17) 0.02237(18) 0.0247(2) 0.01317(14) 0.00229(13) 0.00296(13)
C45 0.0261(16) 0.061(3) 0.037(2) 0.0096(18) -0.0062(14) 0.0001(16)
C46 0.0325(18) 0.060(3) 0.035(2) 0.0129(18) -0.0021(14) 0.0147(17)
C47 0.0342(17) 0.048(2) 0.0283(18) 0.0124(15) -0.0009(13) 0.0090(15)
C48 0.0280(14) 0.0419(17) 0.0212(16) 0.0084(13) -0.0017(11) 0.0049(13)
C49 0.0290(14) 0.0380(16) 0.0216(16) 0.0098(12) -0.0019(11) 0.0035(13)
C50 0.0282(15) 0.0358(16) 0.0317(18) 0.0126(13) -0.0045(12) 0.0000(13)
C51 0.0308(15) 0.0336(15) 0.0227(16) 0.0092(12) 0.0040(11) 0.0068(12)
C52 0.0305(15) 0.0328(15) 0.0255(16) 0.0081(12) 0.0022(11) 0.0048(12)
C53 0.0389(18) 0.0347(17) 0.034(2) 0.0061(14) -0.0021(14) 0.0007(15)
C54 0.047(2) 0.0339(18) 0.055(3) 0.0130(17) -0.0032(19) 0.0039(17)
C55 0.0369(19) 0.0377(18) 0.051(3) 0.0143(17) 0.0039(16) 0.0109(15)
N4 0.0320(14) 0.0444(17) 0.0279(16) 0.0067(12) -0.0061(11) 0.0006(13)
N5 0.0292(14) 0.0365(15) 0.0391(18) 0.0141(13) 0.0049(11) 0.0062(12)
O1 0.0292(12) 0.0330(12) 0.0428(15) 0.0120(11) -0.0002(10) 0.0031(10)
O2 0.0246(11) 0.0322(12) 0.0490(16) 0.0126(11) 0.0024(10) 0.0022(9)
B1 0.0302(17) 0.0359(18) 0.035(2) 0.0148(16) 0.0036(14) 0.0040(15)
F1 0.0391(13) 0.0691(18) 0.076(2) 0.0515(16) 0.0160(12) 0.0093(12)
F2 0.0369(12) 0.0427(12) 0.0388(13) 0.0034(10) -0.0053(9) 0.0063(10)
Cl1 0.0344(4) 0.0390(4) 0.0359(5) 0.0093(3) -0.0092(3) -0.0009(3)
Cl2 0.0563(10) 0.0764(12) 0.1065(17) 0.0465(12) 0.0030(10) 0.0148(9)
Cl3 0.0689(10) 0.0508(8) 0.0582(10) 0.0232(7) 0.0212(7) 0.0089(7)
C56 0.203(12) 0.048(4) 0.084(6) 0.039(4) 0.087(7) 0.039(5)
Cl4 0.0648(16) 0.0392(11) 0.0478(15) 0.0284(10) 0.0159(11) 0.0168(10)
Cl5 0.0345(14) 0.112(3) 0.0545(19) 0.012(2) -0.0039(12) 0.0264(18)
S2 0.023(3) 0.033(4) 0.047(6) 0.026(4) 0.009(3) 0.004(3)
N6 0.0197(13) 0.0237(13) 0.0303(19) 0.0159(13) 0.0029(13) 0.0024(10)

loop_
_atom_type_symbol
_atom_type_description
_atom_type_scat_dispersion_real
_atom_type_scat_dispersion_imag
_atom_type_scat_source
C C 0.0033 0.0016 'International Tables Vol C Tables 4.2.6.8 and 6.1.1.4'
H H 0.0000 0.0000 'International Tables Vol C Tables 4.2.6.8 and 6.1.1.4'
B B 0.0013 0.0007 'International Tables Vol C Tables 4.2.6.8 and 6.1.1.4'
Cl Cl 0.1484 0.1585 'International Tables Vol C Tables 4.2.6.8 and 6.1.1.4'
F F 0.0171 0.0103 'International Tables Vol C Tables 4.2.6.8 and 6.1.1.4'
N N 0.0061 0.0033 'International Tables Vol C Tables 4.2.6.8 and 6.1.1.4'
Ni Ni 0.3393 1.1124 'International Tables Vol C Tables 4.2.6.8 and 6.1.1.4'
O O 0.0106 0.0060 'International Tables Vol C Tables 4.2.6.8 and 6.1.1.4'
S S 0.1246 0.1234 'International Tables Vol C Tables 4.2.6.8 and 6.1.1.4'

loop_
_geom_angle_atom_site_label_1
_geom_angle_atom_site_label_2
_geom_angle_atom_site_label_3
_geom_angle
_geom_angle_site_symmetry_1
_geom_angle_site_symmetry_3
_geom_angle_publ_flag
C6 C1 C2 119.4(3) . . ?
C6 C1 C7 119.2(3) . . ?
C2 C1 C7 121.4(3) . . ?
C3 C2 C1 119.8(3) . . ?
C3 C2 H2 120.1 . . ?
C1 C2 H2 120.1 . . ?
C4 C3 C2 120.2(3) . . ?
C4 C3 H3 119.9 . . ?
C2 C3 H3 119.9 . . ?
C3 C4 C5 120.4(3) . . ?
C3 C4 H4 119.8 . . ?
C5 C4 H4 119.8 . . ?
C6 C5 C4 119.6(3) . . ?
C6 C5 H5 120.2 . . ?
C4 C5 H5 120.2 . . ?
C1 C6 C5 120.4(3) . . ?
C1 C6 H6 119.8 . . ?
C5 C6 H6 119.8 . . ?
C8 C7 C44 124.0(3) . . ?
C8 C7 C1 116.5(3) . . ?
C44 C7 C1 119.4(3) . . ?
C7 C8 C9 129.4(3) . . ?
C7 C8 N6 126.5(8) . . ?
C9 C8 N6 96.1(9) . . ?
C7 C8 S1 120.4(2) . . ?
C9 C8 S1 110.1(2) . . ?
C10 C9 C8 112.9(3) . . ?
C10 C9 H9 123.6 . . ?
C8 C9 H9 123.6 . . ?
C9 C10 C11 113.5(3) . . ?
C9 C10 H10 123.2 . . ?
C11 C10 H10 123.2 . . ?
C12 C11 C10 129.4(3) . . ?
C12 C11 N6 125.6(9) . . ?
C10 C11 N6 96.7(9) . . ?
C12 C11 S1 120.9(2) . . ?
C10 C11 S1 109.6(2) . . ?
C19 C12 C11 123.8(3) . . ?
C19 C12 C13 120.7(3) . . ?
C11 C12 C13 115.4(3) . . ?
C18 C13 C14 118.8(3) . . ?
C18 C13 C12 119.4(3) . . ?
C14 C13 C12 121.9(3) . . ?
C15 C14 C13 119.7(4) . . ?
C15 C14 H14 120.2 . . ?
C13 C14 H14 120.2 . . ?
C16 C15 C14 121.0(4) . . ?
C16 C15 H15 119.5 . . ?
C14 C15 H15 119.5 . . ?
C15 C16 C17 120.1(3) . . ?
C15 C16 H16 120.0 . . ?
C17 C16 H16 120.0 . . ?
C16 C17 C18 120.0(4) . . ?
C16 C17 H17 120.0 . . ?
C18 C17 H17 120.0 . . ?
C17 C18 C13 120.5(4) . . ?
C17 C18 H18 119.7 . . ?
C13 C18 H18 119.7 . . ?
N1 C19 C12 128.0(3) . . ?
N1 C19 C20 108.6(3) . . ?
C12 C19 C20 123.0(3) . . ?
C12 C19 S2 119.0(4) . . ?
C20 C19 S2 114.6(4) . . ?
C21 C20 C19 107.5(3) . . ?
C21 C20 H20 126.3 . . ?
C19 C20 H20 126.3 . . ?
C20 C21 C22 107.3(3) . . ?
C20 C21 H21 126.4 . . ?
C22 C21 H21 126.4 . . ?
N1 C22 C23 126.3(3) . . ?
N1 C22 C21 109.9(3) . . ?
C23 C22 C21 123.7(3) . . ?
C23 C22 S2 119.5(4) . . ?
C21 C22 S2 112.8(4) . . ?
C30 C23 C22 125.4(3) . . ?
C30 C23 C24 116.9(3) . . ?
C22 C23 C24 117.6(3) . . ?
C29 C24 C25 118.7(3) . . ?
C29 C24 C23 120.3(3) . . ?
C25 C24 C23 121.0(3) . . ?
C26 C25 C24 120.9(4) . . ?
C26 C25 H25 119.5 . . ?
C24 C25 H25 119.5 . . ?
C27 C26 C25 119.9(4) . . ?
C27 C26 H26 120.1 . . ?
C25 C26 H26 120.1 . . ?
C26 C27 C28 120.3(3) . . ?
C26 C27 H27 119.9 . . ?
C28 C27 H27 119.9 . . ?
C29 C28 C27 119.4(5) . . ?
C29 C28 H28 120.3 . . ?
C27 C28 H28 120.3 . . ?
C24 C29 C28 120.8(4) . . ?
C24 C29 H29 119.6 . . ?
C28 C29 H29 119.6 . . ?
N2 C30 C23 125.4(3) . . ?
N2 C30 C31 109.2(2) . . ?
C23 C30 C31 125.3(3) . . ?
C32 C31 C30 107.3(3) . . ?
C32 C31 H31 126.4 . . ?
C30 C31 H31 126.4 . . ?
C31 C32 C33 107.3(3) . . ?
C31 C32 H32 126.4 . . ?
C33 C32 H32 126.4 . . ?
N2 C33 C34 125.7(2) . . ?
N2 C33 C32 109.8(2) . . ?
C34 C33 C32 124.4(3) . . ?
C33 C34 C41 125.7(3) . . ?
C33 C34 C35 116.9(2) . . ?
C41 C34 C35 117.4(2) . . ?
C40 C35 C36 119.5(3) . . ?
C40 C35 C34 120.3(3) . . ?
C36 C35 C34 120.2(3) . . ?
C37 C36 C35 119.9(4) . . ?
C37 C36 H36 120.1 . . ?
C35 C36 H36 120.1 . . ?
C38 C37 C36 120.3(4) . . ?
C38 C37 H37 119.9 . . ?
C36 C37 H37 119.9 . . ?
C39 C38 C37 120.2(3) . . ?
C39 C38 H38 119.9 . . ?
C37 C38 H38 119.9 . . ?
C38 C39 C40 120.2(3) . . ?
C38 C39 H39 119.9 . . ?
C40 C39 H39 119.9 . . ?
C35 C40 C39 120.0(3) . . ?
C35 C40 H40 120.0 . . ?
C39 C40 H40 120.0 . . ?
N3 C41 C34 125.9(3) . . ?
N3 C41 C42 110.5(3) . . ?
C34 C41 C42 123.6(3) . . ?
C43 C42 C41 106.9(3) . . ?
C43 C42 H42 126.6 . . ?
C41 C42 H42 126.6 . . ?
C42 C43 C44 107.3(3) . . ?
C42 C43 H43 126.4 . . ?
C44 C43 H43 126.4 . . ?
N3 C44 C7 127.6(3) . . ?
N3 C44 C43 109.6(2) . . ?
C7 C44 C43 122.9(3) . . ?
C22 N1 C19 106.7(3) . . ?
C22 N1 Ni1 122.6(2) . . ?
C19 N1 Ni1 130.1(2) . . ?
C33 N2 C30 106.5(2) . . ?
C33 N2 Ni1 126.34(19) . . ?
C30 N2 Ni1 127.18(19) . . ?
C41 N3 C44 105.8(2) . . ?
C41 N3 Ni1 122.99(19) . . ?
C44 N3 Ni1 130.26(19) . . ?
C11 S1 C8 91.81(15) . . ?
C11 S1 Ni1 110.04(11) . . ?
C8 S1 Ni1 109.91(11) . . ?
N2 Ni1 N3 92.65(10) . . ?
N2 Ni1 N1 91.87(11) . . ?
N3 Ni1 N1 164.06(16) . . ?
N2 Ni1 S2 91.7(2) . . ?
N3 Ni1 S2 145.3(3) . . ?
N2 Ni1 N6 170.3(7) . . ?
N3 Ni1 N6 87.2(5) . . ?
S2 Ni1 N6 83.0(6) . . ?
N2 Ni1 S1 148.80(9) . . ?
N3 Ni1 S1 83.56(7) . . ?
N1 Ni1 S1 84.66(11) . . ?
N2 Ni1 Cl1 110.38(9) . . ?
N3 Ni1 Cl1 96.84(9) . . ?
N1 Ni1 Cl1 95.88(13) . . ?
S2 Ni1 Cl1 113.7(3) . . ?
N6 Ni1 Cl1 79.3(7) . . ?
S1 Ni1 Cl1 100.82(4) . . ?
N4 C45 C46 110.2(4) . . ?
N4 C45 H45 124.9 . . ?
C46 C45 H45 124.9 . . ?
C45 C46 C47 106.5(4) . . ?
C45 C46 H46 126.8 . . ?
C47 C46 H46 126.8 . . ?
C48 C47 C46 106.8(4) . . ?
C48 C47 H47 126.6 . . ?
C46 C47 H47 126.6 . . ?
N4 C48 C47 108.6(3) . . ?
N4 C48 C49 123.1(3) . . ?
C47 C48 C49 128.4(4) . . ?
O1 C49 C50 121.3(3) . . ?
O1 C49 C48 114.7(3) . . ?
C50 C49 C48 124.0(3) . . ?
C51 C50 C49 119.7(3) . . ?
C51 C50 H50 120.1 . . ?
C49 C50 H50 120.1 . . ?
O2 C51 C50 122.1(3) . . ?
O2 C51 C52 114.7(3) . . ?
C50 C51 C52 123.2(3) . . ?
N5 C52 C53 108.1(3) . . ?
N5 C52 C51 121.0(3) . . ?
C53 C52 C51 130.8(3) . . ?
C52 C53 C54 106.5(4) . . ?
C52 C53 H53 126.7 . . ?
C54 C53 H53 126.7 . . ?
C55 C54 C53 107.7(4) . . ?
C55 C54 H54 126.2 . . ?
C53 C54 H54 126.2 . . ?
N5 C55 C54 107.8(4) . . ?
N5 C55 H55 126.1 . . ?
C54 C55 H55 126.1 . . ?
C45 N4 C48 108.0(4) . . ?
C45 N4 H4A 126.0 . . ?
C48 N4 H4A 126.0 . . ?
C55 N5 C52 109.9(3) . . ?
C55 N5 H5A 125.0 . . ?
C52 N5 H5A 125.0 . . ?
C49 O1 B1 121.7(3) . . ?
C51 O2 B1 121.1(3) . . ?
F1 B1 F2 110.1(3) . . ?
F1 B1 O1 109.0(3) . . ?
F2 B1 O1 108.8(3) . . ?
F1 B1 O2 108.4(3) . . ?
F2 B1 O2 108.1(3) . . ?
O1 B1 O2 112.5(3) . . ?
Cl2 C56 Cl3 116.3(4) . . ?
Cl2 C56 H56 108.2 . . ?
Cl3 C56 H56 108.2 . . ?
Cl2 C56 H56A 108.2 . . ?
Cl3 C56 H56A 108.2 . . ?
H56 C56 H56A 107.4 . . ?
Cl4 C57 Cl5 113.8(7) . . ?
Cl4 C57 H57A 108.8 . . ?
Cl5 C57 H57A 108.8 . . ?
Cl4 C57 H57B 108.8 . . ?
Cl5 C57 H57B 108.8 . . ?
H57A C57 H57B 107.7 . . ?
C19 S2 C22 85.3(5) . . ?
C19 S2 Ni1 115.9(6) . . ?
C22 S2 Ni1 106.5(5) . . ?
C11 N6 C8 112.3(14) . . ?
C11 N6 Ni1 125.2(12) . . ?
C8 N6 Ni1 122.1(12) . . ?

loop_
_geom_bond_atom_site_label_1
_geom_bond_atom_site_label_2
_geom_bond_distance
_geom_bond_site_symmetry_2
_geom_bond_publ_flag
C1 C6 1.388(4) . ?
C1 C2 1.403(4) . ?
C1 C7 1.490(4) . ?
C2 C3 1.395(5) . ?
C2 H2 0.9500 . ?
C3 C4 1.372(6) . ?
C3 H3 0.9500 . ?
C4 C5 1.395(6) . ?
C4 H4 0.9500 . ?
C5 C6 1.389(4) . ?
C5 H5 0.9500 . ?
C6 H6 0.9500 . ?
C7 C8 1.399(4) . ?
C7 C44 1.402(4) . ?
C8 C9 1.404(4) . ?
C8 N6 1.52(2) . ?
C8 S1 1.733(3) . ?
C9 C10 1.376(4) . ?
C9 H9 0.9500 . ?
C10 C11 1.411(4) . ?
C10 H10 0.9500 . ?
C11 C12 1.405(4) . ?
C11 N6 1.47(2) . ?
C11 S1 1.728(3) . ?
C12 C19 1.400(4) . ?
C12 C13 1.488(4) . ?
C13 C18 1.401(5) . ?
C13 C14 1.404(5) . ?
C14 C15 1.392(5) . ?
C14 H14 0.9500 . ?
C15 C16 1.371(7) . ?
C15 H15 0.9500 . ?
C16 C17 1.386(7) . ?
C16 H16 0.9500 . ?
C17 C18 1.389(5) . ?
C17 H17 0.9500 . ?
C18 H18 0.9500 . ?
C19 N1 1.392(4) . ?
C19 C20 1.449(4) . ?
C19 S2 1.600(10) . ?
C20 C21 1.360(5) . ?
C20 H20 0.9500 . ?
C21 C22 1.435(4) . ?
C21 H21 0.9500 . ?
C22 N1 1.376(4) . ?
C22 C23 1.402(4) . ?
C22 S2 1.678(10) . ?
C23 C30 1.401(4) . ?
C23 C24 1.491(4) . ?
C24 C29 1.387(6) . ?
C24 C25 1.404(5) . ?
C25 C26 1.390(5) . ?
C25 H25 0.9500 . ?
C26 C27 1.375(7) . ?
C26 H26 0.9500 . ?
C27 C28 1.405(8) . ?
C27 H27 0.9500 . ?
C28 C29 1.396(5) . ?
C28 H28 0.9500 . ?
C29 H29 0.9500 . ?
C30 N2 1.377(3) . ?
C30 C31 1.445(4) . ?
C31 C32 1.347(4) . ?
C31 H31 0.9500 . ?
C32 C33 1.437(4) . ?
C32 H32 0.9500 . ?
C33 N2 1.372(4) . ?
C33 C34 1.402(4) . ?
C34 C41 1.404(4) . ?
C34 C35 1.491(4) . ?
C35 C40 1.390(4) . ?
C35 C36 1.400(5) . ?
C36 C37 1.389(5) . ?
C36 H36 0.9500 . ?
C37 C38 1.384(6) . ?
C37 H37 0.9500 . ?
C38 C39 1.379(6) . ?
C38 H38 0.9500 . ?
C39 C40 1.395(5) . ?
C39 H39 0.9500 . ?
C40 H40 0.9500 . ?
C41 N3 1.368(4) . ?
C41 C42 1.449(4) . ?
C42 C43 1.347(4) . ?
C42 H42 0.9500 . ?
C43 C44 1.449(4) . ?
C43 H43 0.9500 . ?
C44 N3 1.389(4) . ?
N1 Ni1 2.085(3) . ?
N2 Ni1 1.955(2) . ?
N3 Ni1 2.068(2) . ?
S1 Ni1 2.2727(9) . ?
Ni1 S2 2.122(8) . ?
Ni1 N6 2.22(2) . ?
Ni1 Cl1 2.2813(11) . ?
C45 N4 1.349(5) . ?
C45 C46 1.370(7) . ?
C45 H45 0.9500 . ?
C46 C47 1.416(6) . ?
C46 H46 0.9500 . ?
C47 C48 1.382(5) . ?
C47 H47 0.9500 . ?
C48 N4 1.374(5) . ?
C48 C49 1.438(5) . ?
C49 O1 1.311(4) . ?
C49 C50 1.379(5) . ?
C50 C51 1.377(5) . ?
C50 H50 0.9500 . ?
C51 O2 1.302(4) . ?
C51 C52 1.442(5) . ?
C52 N5 1.368(5) . ?
C52 C53 1.388(5) . ?
C53 C54 1.408(6) . ?
C53 H53 0.9500 . ?
C54 C55 1.390(6) . ?
C54 H54 0.9500 . ?
C55 N5 1.349(5) . ?
C55 H55 0.9500 . ?
N4 H4A 0.8800 . ?
N5 H5A 0.8800 . ?
O1 B1 1.471(5) . ?
O2 B1 1.484(5) . ?
B1 F1 1.369(5) . ?
B1 F2 1.389(5) . ?
Cl2 C56 1.727(9) . ?
Cl3 C56 1.733(8) . ?
C56 H56 0.9900 . ?
C56 H56A 0.9900 . ?
C57 Cl4 1.722(12) . ?
C57 Cl5 1.734(13) . ?
C57 H57A 0.9900 . ?
C57 H57B 0.9900 . ?

loop_
_geom_torsion_atom_site_label_1
_geom_torsion_atom_site_label_2
_geom_torsion_atom_site_label_3
_geom_torsion_atom_site_label_4
_geom_torsion
_geom_torsion_site_symmetry_1
_geom_torsion_site_symmetry_2
_geom_torsion_site_symmetry_3
_geom_torsion_site_symmetry_4
_geom_torsion_publ_flag
C6 C1 C2 C3 0.3(5) . . . . ?
C7 C1 C2 C3 -178.0(3) . . . . ?
C1 C2 C3 C4 -3.0(5) . . . . ?
C2 C3 C4 C5 3.4(5) . . . . ?
C3 C4 C5 C6 -1.2(5) . . . . ?
C2 C1 C6 C5 1.9(5) . . . . ?
C7 C1 C6 C5 -179.8(3) . . . . ?
C4 C5 C6 C1 -1.5(5) . . . . ?
C6 C1 C7 C8 -62.8(4) . . . . ?
C2 C1 C7 C8 115.4(4) . . . . ?
C6 C1 C7 C44 119.6(3) . . . . ?
C2 C1 C7 C44 -62.1(4) . . . . ?
C44 C7 C8 C9 156.1(4) . . . . ?
C1 C7 C8 C9 -21.3(5) . . . . ?
C44 C7 C8 N6 15.0(14) . . . . ?
C1 C7 C8 N6 -162.4(13) . . . . ?
C44 C7 C8 S1 -19.3(5) . . . . ?
C1 C7 C8 S1 163.3(2) . . . . ?
C7 C8 C9 C10 -165.9(3) . . . . ?
N6 C8 C9 C10 -16.5(10) . . . . ?
S1 C8 C9 C10 9.8(4) . . . . ?
C8 C9 C10 C11 0.1(4) . . . . ?
C9 C10 C11 C12 165.7(3) . . . . ?
C9 C10 C11 N6 17.1(11) . . . . ?
C9 C10 C11 S1 -9.9(4) . . . . ?
C10 C11 C12 C19 -154.6(4) . . . . ?
N6 C11 C12 C19 -14.0(14) . . . . ?
S1 C11 C12 C19 20.6(5) . . . . ?
C10 C11 C12 C13 22.6(5) . . . . ?
N6 C11 C12 C13 163.2(13) . . . . ?
S1 C11 C12 C13 -162.2(3) . . . . ?
C19 C12 C13 C18 -128.3(4) . . . . ?
C11 C12 C13 C18 54.4(4) . . . . ?
C19 C12 C13 C14 53.1(5) . . . . ?
C11 C12 C13 C14 -124.1(3) . . . . ?
C18 C13 C14 C15 1.0(5) . . . . ?
C12 C13 C14 C15 179.6(3) . . . . ?
C13 C14 C15 C16 -0.8(5) . . . . ?
C14 C15 C16 C17 0.1(6) . . . . ?
C15 C16 C17 C18 0.3(5) . . . . ?
C16 C17 C18 C13 -0.1(5) . . . . ?
C14 C13 C18 C17 -0.6(5) . . . . ?
C12 C13 C18 C17 -179.2(3) . . . . ?
C11 C12 C19 N1 7.2(7) . . . . ?
C13 C12 C19 N1 -169.9(4) . . . . ?
C11 C12 C19 C20 179.4(4) . . . . ?
C13 C12 C19 C20 2.3(6) . . . . ?
C11 C12 C19 S2 -22.2(7) . . . . ?
C13 C12 C19 S2 160.7(5) . . . . ?
N1 C19 C20 C21 -2.5(5) . . . . ?
C12 C19 C20 C21 -176.0(4) . . . . ?
S2 C19 C20 C21 24.7(7) . . . . ?
C19 C20 C21 C22 0.2(5) . . . . ?
C20 C21 C22 N1 2.1(5) . . . . ?
C20 C21 C22 C23 179.1(4) . . . . ?
C20 C21 C22 S2 -23.5(6) . . . . ?
N1 C22 C23 C30 -0.4(7) . . . . ?
C21 C22 C23 C30 -176.9(4) . . . . ?
S2 C22 C23 C30 27.2(7) . . . . ?
N1 C22 C23 C24 -179.0(4) . . . . ?
C21 C22 C23 C24 4.5(6) . . . . ?
S2 C22 C23 C24 -151.4(5) . . . . ?
C30 C23 C24 C29 61.4(5) . . . . ?
C22 C23 C24 C29 -119.9(4) . . . . ?
C30 C23 C24 C25 -117.3(4) . . . . ?
C22 C23 C24 C25 61.4(5) . . . . ?
C29 C24 C25 C26 1.0(5) . . . . ?
C23 C24 C25 C26 179.7(3) . . . . ?
C24 C25 C26 C27 -0.5(6) . . . . ?
C25 C26 C27 C28 -1.0(6) . . . . ?
C26 C27 C28 C29 2.0(6) . . . . ?
C25 C24 C29 C28 -0.1(6) . . . . ?
C23 C24 C29 C28 -178.8(4) . . . . ?
C27 C28 C29 C24 -1.4(6) . . . . ?
C22 C23 C30 N2 3.9(6) . . . . ?
C24 C23 C30 N2 -177.5(3) . . . . ?
C22 C23 C30 C31 -172.4(4) . . . . ?
C24 C23 C30 C31 6.2(5) . . . . ?
N2 C30 C31 C32 -0.5(4) . . . . ?
C23 C30 C31 C32 176.4(3) . . . . ?
C30 C31 C32 C33 0.2(4) . . . . ?
C31 C32 C33 N2 0.1(4) . . . . ?
C31 C32 C33 C34 -177.8(3) . . . . ?
N2 C33 C34 C41 -1.4(5) . . . . ?
C32 C33 C34 C41 176.1(3) . . . . ?
N2 C33 C34 C35 178.9(3) . . . . ?
C32 C33 C34 C35 -3.5(5) . . . . ?
C33 C34 C35 C40 -80.9(4) . . . . ?
C41 C34 C35 C40 99.4(4) . . . . ?
C33 C34 C35 C36 97.9(4) . . . . ?
C41 C34 C35 C36 -81.8(4) . . . . ?
C40 C35 C36 C37 -0.5(6) . . . . ?
C34 C35 C36 C37 -179.4(4) . . . . ?
C35 C36 C37 C38 -0.3(7) . . . . ?
C36 C37 C38 C39 0.9(6) . . . . ?
C37 C38 C39 C40 -0.6(5) . . . . ?
C36 C35 C40 C39 0.8(5) . . . . ?
C34 C35 C40 C39 179.7(3) . . . . ?
C38 C39 C40 C35 -0.3(5) . . . . ?
C33 C34 C41 N3 -2.5(5) . . . . ?
C35 C34 C41 N3 177.2(3) . . . . ?
C33 C34 C41 C42 177.0(3) . . . . ?
C35 C34 C41 C42 -3.3(5) . . . . ?
N3 C41 C42 C43 1.9(4) . . . . ?
C34 C41 C42 C43 -177.7(3) . . . . ?
C41 C42 C43 C44 -1.7(4) . . . . ?
C8 C7 C44 N3 -5.8(6) . . . . ?
C1 C7 C44 N3 171.5(3) . . . . ?
C8 C7 C44 C43 173.9(3) . . . . ?
C1 C7 C44 C43 -8.8(5) . . . . ?
C42 C43 C44 N3 1.1(4) . . . . ?
C42 C43 C44 C7 -178.7(3) . . . . ?
C23 C22 N1 C19 179.4(4) . . . . ?
C21 C22 N1 C19 -3.7(5) . . . . ?
C23 C22 N1 Ni1 -8.8(6) . . . . ?
C21 C22 N1 Ni1 168.1(3) . . . . ?
C12 C19 N1 C22 176.9(4) . . . . ?
C20 C19 N1 C22 3.8(5) . . . . ?
C12 C19 N1 Ni1 6.0(7) . . . . ?
C20 C19 N1 Ni1 -167.1(3) . . . . ?
C34 C33 N2 C30 177.4(3) . . . . ?
C32 C33 N2 C30 -0.4(4) . . . . ?
C34 C33 N2 Ni1 -2.0(5) . . . . ?
C32 C33 N2 Ni1 -179.9(2) . . . . ?
C23 C30 N2 C33 -176.3(3) . . . . ?
C31 C30 N2 C33 0.5(4) . . . . ?
C23 C30 N2 Ni1 3.2(5) . . . . ?
C31 C30 N2 Ni1 180.0(2) . . . . ?
C34 C41 N3 C44 178.4(3) . . . . ?
C42 C41 N3 C44 -1.2(4) . . . . ?
C34 C41 N3 Ni1 8.7(5) . . . . ?
C42 C41 N3 Ni1 -170.9(2) . . . . ?
C7 C44 N3 C41 179.8(3) . . . . ?
C43 C44 N3 C41 0.1(4) . . . . ?
C7 C44 N3 Ni1 -11.5(5) . . . . ?
C43 C44 N3 Ni1 168.8(2) . . . . ?
C12 C11 S1 C8 -163.0(3) . . . . ?
C10 C11 S1 C8 13.0(3) . . . . ?
C12 C11 S1 Ni1 -51.1(3) . . . . ?
C10 C11 S1 Ni1 125.0(2) . . . . ?
C7 C8 S1 C11 163.1(3) . . . . ?
C9 C8 S1 C11 -13.1(3) . . . . ?
C7 C8 S1 Ni1 51.0(3) . . . . ?
C9 C8 S1 Ni1 -125.2(2) . . . . ?
N4 C45 C46 C47 -0.1(5) . . . . ?
C45 C46 C47 C48 -0.4(5) . . . . ?
C46 C47 C48 N4 0.7(4) . . . . ?
C46 C47 C48 C49 -179.0(4) . . . . ?
N4 C48 C49 O1 178.0(3) . . . . ?
C47 C48 C49 O1 -2.4(5) . . . . ?
N4 C48 C49 C50 -0.5(6) . . . . ?
C47 C48 C49 C50 179.2(4) . . . . ?
O1 C49 C50 C51 -0.2(5) . . . . ?
C48 C49 C50 C51 178.1(3) . . . . ?
C49 C50 C51 O2 1.9(6) . . . . ?
C49 C50 C51 C52 -178.4(3) . . . . ?
O2 C51 C52 N5 5.6(5) . . . . ?
C50 C51 C52 N5 -174.0(3) . . . . ?
O2 C51 C52 C53 179.9(4) . . . . ?
C50 C51 C52 C53 0.3(6) . . . . ?
N5 C52 C53 C54 -0.4(5) . . . . ?
C51 C52 C53 C54 -175.3(4) . . . . ?
C52 C53 C54 C55 0.4(5) . . . . ?
C53 C54 C55 N5 -0.2(5) . . . . ?
C46 C45 N4 C48 0.5(5) . . . . ?
C47 C48 N4 C45 -0.7(4) . . . . ?
C49 C48 N4 C45 178.9(4) . . . . ?
C54 C55 N5 C52 0.0(5) . . . . ?
C53 C52 N5 C55 0.3(5) . . . . ?
C51 C52 N5 C55 175.7(4) . . . . ?
C50 C49 O1 B1 -8.7(5) . . . . ?
C48 C49 O1 B1 172.8(3) . . . . ?
C50 C51 O2 B1 5.2(5) . . . . ?
C52 C51 O2 B1 -174.4(3) . . . . ?
C49 O1 B1 F1 134.7(4) . . . . ?
C49 O1 B1 F2 -105.2(4) . . . . ?
C49 O1 B1 O2 14.5(5) . . . . ?
C51 O2 B1 F1 -133.2(4) . . . . ?
C51 O2 B1 F2 107.4(4) . . . . ?
C51 O2 B1 O1 -12.7(5) . . . . ?
C12 C19 S2 C22 167.7(4) . . . . ?
C20 C19 S2 C22 -32.1(6) . . . . ?
C12 C19 S2 Ni1 61.7(7) . . . . ?
C20 C19 S2 Ni1 -138.1(4) . . . . ?
C23 C22 S2 C19 -169.7(4) . . . . ?
C21 C22 S2 C19 31.9(6) . . . . ?
C23 C22 S2 Ni1 -54.1(7) . . . . ?
C21 C22 S2 Ni1 147.5(4) . . . . ?
C12 C11 N6 C8 -178.8(8) . . . . ?
C10 C11 N6 C8 -28.4(17) . . . . ?
C12 C11 N6 Ni1 8(2) . . . . ?
C10 C11 N6 Ni1 158.2(15) . . . . ?
C7 C8 N6 C11 179.3(9) . . . . ?
C9 C8 N6 C11 28.5(17) . . . . ?
C7 C8 N6 Ni1 -7(2) . . . . ?
C9 C8 N6 Ni1 -157.8(14) . . . . ?
